data_4339814
loop_
_publ_author_name
'Zhou, Lei'
'Powell, Douglas'
'Nicholas, Kenneth M.'

_publ_section_title
;
 Tripodal bis(imidazole) thioether copper(I) complexes: mimics of the
 Cu(M) site of copper hydroxylase enzymes.
;
_journal_issue 19
_journal_name_full 'Inorganic chemistry'
_journal_page_first 7789
_journal_page_last 7799
_journal_paper_doi 10.1021/ic700447k
_journal_volume 46
_journal_year 2007
_chemical_formula_moiety 'C38 H36 Cu N4 O2 S, P F6'
_chemical_formula_sum 'C38 H36 Cu F6 N4 O2 P S'
_chemical_formula_weight 821.28
_chemical_name_systematic
; 
 ? 
;
_space_group_IT_number 14
_symmetry_cell_setting monoclinic
_symmetry_space_group_name_Hall '-P 2yn'
_symmetry_space_group_name_H-M 'P 1 21/n 1'
_atom_sites_solution_hydrogens geom
_atom_sites_solution_primary direct
_atom_sites_solution_secondary difmap
_audit_creation_method SHELXL-97
_cell_angle_alpha 90.00
_cell_angle_beta 100.227(5)
_cell_angle_gamma 90.00
_cell_formula_units_Z 4
_cell_length_a 13.066(2)
_cell_length_b 14.065(2)
_cell_length_c 20.789(3)
_cell_measurement_reflns_used 6757
_cell_measurement_temperature 100(2)
_cell_measurement_theta_max 28.26
_cell_measurement_theta_min 2.24
_cell_volume 3759.8(10)
_computing_cell_refinement 'Bruker SMART'
_computing_data_collection 'Bruker SMART'
_computing_data_reduction 'Bruker SAINT'
_computing_molecular_graphics 'SHELXTL (Sheldrick, 2000)'
_computing_publication_material 'SHELXTL (Sheldrick, 2000)'
_computing_structure_refinement 'SHELXTL (Sheldrick, 2000)'
_computing_structure_solution 'SHELXTL (Sheldrick, 2000)'
_diffrn_ambient_temperature 100(2)
_diffrn_measured_fraction_theta_full 1.000
_diffrn_measured_fraction_theta_max 1.000
_diffrn_measurement_device_type 'Bruker APEX'
_diffrn_measurement_method '\w scans'
_diffrn_radiation_monochromator graphite
_diffrn_radiation_source 'fine-focus sealed tube'
_diffrn_radiation_type MoK\a
_diffrn_radiation_wavelength 0.71073
_diffrn_reflns_av_R_equivalents 0.0349
_diffrn_reflns_av_sigmaI/netI 0.0334
_diffrn_reflns_limit_h_max 16
_diffrn_reflns_limit_h_min -16
_diffrn_reflns_limit_k_max 17
_diffrn_reflns_limit_k_min -17
_diffrn_reflns_limit_l_max 25
_diffrn_reflns_limit_l_min -25
_diffrn_reflns_number 29059
_diffrn_reflns_theta_full 26.00
_diffrn_reflns_theta_max 26.00
_diffrn_reflns_theta_min 1.71
_diffrn_standards_number 0
_exptl_absorpt_coefficient_mu 0.748
_exptl_absorpt_correction_T_max 0.929
_exptl_absorpt_correction_T_min 0.802
_exptl_absorpt_correction_type multi-scan
_exptl_absorpt_process_details 'SADABS (Sheldrick, 2002)'
_exptl_crystal_colour colorless
_exptl_crystal_density_diffrn 1.451
_exptl_crystal_density_method 'not measured'
_exptl_crystal_description prism
_exptl_crystal_F_000 1688
_exptl_crystal_size_max 0.30
_exptl_crystal_size_mid 0.15
_exptl_crystal_size_min 0.10
_refine_diff_density_max 0.699
_refine_diff_density_min -0.416
_refine_diff_density_rms 0.064
_refine_ls_extinction_method none
_refine_ls_goodness_of_fit_ref 1.005
_refine_ls_hydrogen_treatment constr
_refine_ls_matrix_type full
_refine_ls_number_parameters 478
_refine_ls_number_reflns 7391
_refine_ls_number_restraints 0
_refine_ls_restrained_S_all 1.005
_refine_ls_R_factor_all 0.0495
_refine_ls_R_factor_gt 0.0360
_refine_ls_shift/su_max 0.001
_refine_ls_shift/su_mean 0.000
_refine_ls_structure_factor_coef Fsqd
_refine_ls_weighting_details 'calc w=1/[\s^2^(Fo^2^)+(0.0480P)^2^+2.6000P] where P=(Fo^2^+2Fc^2^)/3'
_refine_ls_weighting_scheme calc
_refine_ls_wR_factor_gt 0.0867
_refine_ls_wR_factor_ref 0.0930
_reflns_number_gt 6004
_reflns_number_total 7391
_reflns_threshold_expression I>2\s(I)
_cod_data_source_file ic700447k-file005.cif
_cod_data_source_block kn5097
_cod_depositor_comments
;
The following automatic conversions were performed:

'_symmetry_cell_setting' value 'Monoclinic' changed to 'monoclinic'
according to
/usr/data/users/saulius/automatic-downloads/retrospective/ACS/lib/dictionaries/cif_core.dic
dictionary named 'cif_core.dic' version 2.4.2 from 2011-04-26.

Automatic conversion script
Id: cif_fix_values 2281 2013-09-26 08:29:07Z andrius 
;
_cod_database_code 4339814

loop_
_symmetry_equiv_pos_as_xyz
'x, y, z'
'-x+1/2, y+1/2, -z+1/2'
'-x, -y, -z'
'x-1/2, -y-1/2, z-1/2'

loop_
_atom_site_label
_atom_site_type_symbol
_atom_site_fract_x
_atom_site_fract_y
_atom_site_fract_z
_atom_site_U_iso_or_equiv
_atom_site_adp_type
_atom_site_occupancy
_atom_site_symmetry_multiplicity
_atom_site_calc_flag
_atom_site_refinement_flags
Cu1 Cu 0.33342(2) 0.475696(19) 0.694489(12) 0.01720(8) Uani 1 1 d .
S1 S 0.39245(4) 0.32341(4) 0.74371(3) 0.01853(13) Uani 1 1 d .
N1 N 0.24035(14) 0.48582(13) 0.76244(8) 0.0150(4) Uani 1 1 d .
C2 C 0.13409(17) 0.48819(15) 0.76045(10) 0.0160(4) Uani 1 1 d .
C3 C 0.11411(16) 0.47371(15) 0.82194(10) 0.0163(4) Uani 1 1 d .
N4 N 0.20994(14) 0.46066(13) 0.86221(8) 0.0155(4) Uani 1 1 d .
C5 C 0.28427(16) 0.46992(15) 0.82421(10) 0.0150(4) Uani 1 1 d .
C6 C 0.05950(16) 0.50426(16) 0.69928(10) 0.0162(4) Uani 1 1 d .
C7 C 0.06739(17) 0.45380(16) 0.64277(11) 0.0199(5) Uani 1 1 d .
H7 H 0.1213 0.4083 0.6435 0.024 Uiso 1 1 calc R
C8 C -0.00282(18) 0.46942(17) 0.58529(11) 0.0228(5) Uani 1 1 d .
H8 H 0.0033 0.4347 0.5470 0.027 Uiso 1 1 calc R
C9 C -0.08170(18) 0.53536(17) 0.58376(11) 0.0227(5) Uani 1 1 d .
H9 H -0.1288 0.5471 0.5442 0.027 Uiso 1 1 calc R
C10 C -0.09174(17) 0.58417(17) 0.64013(11) 0.0223(5) Uani 1 1 d .
H10 H -0.1470 0.6283 0.6393 0.027 Uiso 1 1 calc R
C11 C -0.02201(17) 0.56924(16) 0.69768(11) 0.0187(5) Uani 1 1 d .
H11 H -0.0295 0.6031 0.7361 0.022 Uiso 1 1 calc R
C12 C 0.01423(17) 0.46682(16) 0.84586(10) 0.0182(5) Uani 1 1 d .
C13 C -0.06034(18) 0.40207(18) 0.81719(12) 0.0249(5) Uani 1 1 d .
H13 H -0.0475 0.3641 0.7817 0.030 Uiso 1 1 calc R
C14 C -0.15331(19) 0.3922(2) 0.83987(13) 0.0325(6) Uani 1 1 d .
H14 H -0.2042 0.3481 0.8198 0.039 Uiso 1 1 calc R
C15 C -0.17157(19) 0.4471(2) 0.89204(13) 0.0347(6) Uani 1 1 d .
H15 H -0.2344 0.4394 0.9086 0.042 Uiso 1 1 calc R
C16 C -0.0986(2) 0.5129(2) 0.92004(12) 0.0329(6) Uani 1 1 d .
H16 H -0.1122 0.5513 0.9552 0.039 Uiso 1 1 calc R
C17 C -0.00576(18) 0.52346(18) 0.89724(11) 0.0237(5) Uani 1 1 d .
H17 H 0.0440 0.5691 0.9166 0.028 Uiso 1 1 calc R
C18 C 0.21996(17) 0.43531(16) 0.93175(10) 0.0177(5) Uani 1 1 d .
H18A H 0.2790 0.3921 0.9440 0.026 Uiso 1 1 d R
H18B H 0.1561 0.4039 0.9391 0.026 Uiso 1 1 d R
H18C H 0.2314 0.4931 0.9584 0.026 Uiso 1 1 d R
C19 C 0.40124(16) 0.45924(15) 0.84721(10) 0.0150(4) Uani 1 1 d .
O20 O 0.42634(11) 0.46579(11) 0.91596(7) 0.0164(3) Uani 1 1 d .
H20 H 0.4089 0.5195 0.9280 0.020 Uiso 1 1 d R
C21 C 0.46158(16) 0.53410(15) 0.81580(10) 0.0155(4) Uani 1 1 d .
N22 N 0.54575(14) 0.58401(13) 0.84554(8) 0.0167(4) Uani 1 1 d .
C23 C 0.58436(17) 0.63317(16) 0.79688(10) 0.0182(5) Uani 1 1 d .
C24 C 0.52155(17) 0.61047(16) 0.73926(11) 0.0186(5) Uani 1 1 d .
N25 N 0.44515(14) 0.54895(13) 0.75200(9) 0.0170(4) Uani 1 1 d .
C26 C 0.59439(17) 0.59007(17) 0.91499(10) 0.0207(5) Uani 1 1 d .
H26A H 0.5966 0.5267 0.9347 0.031 Uiso 1 1 d R
H26B H 0.5536 0.6328 0.9378 0.031 Uiso 1 1 d R
H26C H 0.6653 0.6148 0.9186 0.031 Uiso 1 1 d R
C27 C 0.67314(17) 0.70022(16) 0.81210(10) 0.0192(5) Uani 1 1 d .
C28 C 0.65985(19) 0.78773(18) 0.84060(13) 0.0285(6) Uani 1 1 d .
H28 H 0.5937 0.8046 0.8500 0.034 Uiso 1 1 calc R
C29 C 0.7424(2) 0.85038(19) 0.85534(14) 0.0358(6) Uani 1 1 d .
H29 H 0.7326 0.9098 0.8751 0.043 Uiso 1 1 calc R
C30 C 0.8388(2) 0.82707(18) 0.84154(13) 0.0302(6) Uani 1 1 d .
H30 H 0.8949 0.8707 0.8510 0.036 Uiso 1 1 calc R
C31 C 0.85299(19) 0.74010(19) 0.81387(13) 0.0300(6) Uani 1 1 d .
H31 H 0.9195 0.7235 0.8048 0.036 Uiso 1 1 calc R
C32 C 0.77099(18) 0.67665(17) 0.79919(11) 0.0239(5) Uani 1 1 d .
H32 H 0.7816 0.6168 0.7802 0.029 Uiso 1 1 calc R
C33 C 0.52401(18) 0.64143(17) 0.67178(11) 0.0227(5) Uani 1 1 d .
C34 C 0.6120(2) 0.6267(2) 0.64384(13) 0.0406(7) Uani 1 1 d .
H34 H 0.6721 0.5986 0.6691 0.049 Uiso 1 1 calc R
C35 C 0.6131(2) 0.6525(3) 0.57949(14) 0.0561(10) Uani 1 1 d .
H35 H 0.6735 0.6419 0.5609 0.067 Uiso 1 1 calc R
C36 C 0.5261(3) 0.6935(2) 0.54265(14) 0.0503(9) Uani 1 1 d .
H36 H 0.5272 0.7124 0.4989 0.060 Uiso 1 1 calc R
C37 C 0.4370(2) 0.7073(2) 0.56918(13) 0.0380(7) Uani 1 1 d .
H37 H 0.3768 0.7341 0.5433 0.046 Uiso 1 1 calc R
C38 C 0.4360(2) 0.68187(18) 0.63374(12) 0.0289(6) Uani 1 1 d .
H38 H 0.3752 0.6921 0.6520 0.035 Uiso 1 1 calc R
C39 C 0.43925(16) 0.35600(16) 0.83015(10) 0.0167(4) Uani 1 1 d .
C40 C 0.40435(18) 0.28163(16) 0.87524(10) 0.0202(5) Uani 1 1 d .
H40A H 0.4388 0.2936 0.9204 0.030 Uiso 1 1 d R
H40B H 0.4230 0.2181 0.8618 0.030 Uiso 1 1 d R
H40C H 0.3288 0.2855 0.8725 0.030 Uiso 1 1 d R
C41 C 0.55813(17) 0.35514(17) 0.83738(11) 0.0208(5) Uani 1 1 d .
H41A H 0.5892 0.3768 0.8813 0.031 Uiso 1 1 d R
H41B H 0.5794 0.3977 0.8048 0.031 Uiso 1 1 d R
H41C H 0.5818 0.2904 0.8306 0.031 Uiso 1 1 d R
C42 C 0.27178(19) 0.26022(18) 0.74356(11) 0.0245(5) Uani 1 1 d .
H42A H 0.2859 0.2011 0.7685 0.037 Uiso 1 1 d R
H42B H 0.2395 0.2453 0.6985 0.037 Uiso 1 1 d R
H42C H 0.2245 0.3000 0.7636 0.037 Uiso 1 1 d R
C43 C 0.3088(2) 0.48610(18) 0.60627(11) 0.0268(5) Uani 1 1 d .
O44 O 0.29574(19) 0.49562(16) 0.55181(9) 0.0499(6) Uani 1 1 d .
P1 P 0.32109(5) 0.71143(4) 0.96009(3) 0.02118(14) Uani 1 1 d .
F1 F 0.27117(14) 0.80228(11) 0.92178(8) 0.0450(4) Uani 1 1 d .
F2 F 0.21029(12) 0.66543(12) 0.95606(10) 0.0527(5) Uani 1 1 d .
F3 F 0.31246(14) 0.75888(12) 1.02754(7) 0.0442(4) Uani 1 1 d .
F4 F 0.37350(11) 0.61764(10) 0.99709(6) 0.0284(3) Uani 1 1 d .
F5 F 0.43444(13) 0.75539(12) 0.96498(11) 0.0600(6) Uani 1 1 d .
F6 F 0.33372(16) 0.66041(12) 0.89306(7) 0.0540(5) Uani 1 1 d .

loop_
_atom_site_aniso_label
_atom_site_aniso_U_11
_atom_site_aniso_U_22
_atom_site_aniso_U_33
_atom_site_aniso_U_23
_atom_site_aniso_U_13
_atom_site_aniso_U_12
Cu1 0.01630(14) 0.02261(16) 0.01360(14) -0.00071(11) 0.00512(10) -0.00167(11)
S1 0.0195(3) 0.0208(3) 0.0159(3) -0.0027(2) 0.0047(2) 0.0019(2)
N1 0.0138(9) 0.0167(9) 0.0148(9) 0.0002(7) 0.0038(7) -0.0001(7)
C2 0.0155(11) 0.0160(11) 0.0172(10) -0.0020(9) 0.0047(9) 0.0007(9)
C3 0.0134(11) 0.0186(11) 0.0171(10) -0.0022(9) 0.0028(9) 0.0011(9)
N4 0.0146(9) 0.0183(10) 0.0143(9) -0.0009(7) 0.0041(7) -0.0002(7)
C5 0.0148(10) 0.0151(11) 0.0161(10) -0.0006(8) 0.0052(8) -0.0003(8)
C6 0.0135(10) 0.0185(11) 0.0172(10) 0.0025(9) 0.0043(9) -0.0019(8)
C7 0.0178(11) 0.0227(12) 0.0199(11) 0.0010(9) 0.0055(9) 0.0015(9)
C8 0.0253(12) 0.0262(13) 0.0172(11) -0.0013(9) 0.0043(9) -0.0024(10)
C9 0.0211(12) 0.0262(13) 0.0186(11) 0.0044(9) -0.0020(9) -0.0037(10)
C10 0.0166(11) 0.0212(12) 0.0289(12) 0.0050(10) 0.0039(10) 0.0004(9)
C11 0.0169(11) 0.0192(11) 0.0208(11) 0.0006(9) 0.0053(9) -0.0011(9)
C12 0.0143(11) 0.0244(12) 0.0166(10) 0.0026(9) 0.0046(9) 0.0015(9)
C13 0.0207(12) 0.0270(13) 0.0277(12) -0.0024(10) 0.0065(10) -0.0006(10)
C14 0.0178(12) 0.0387(16) 0.0412(15) 0.0005(12) 0.0061(11) -0.0060(11)
C15 0.0160(12) 0.0580(19) 0.0327(14) 0.0047(13) 0.0114(11) -0.0020(12)
C16 0.0247(13) 0.0536(18) 0.0226(12) -0.0028(12) 0.0105(11) 0.0068(12)
C17 0.0165(11) 0.0357(14) 0.0194(11) -0.0031(10) 0.0046(9) 0.0005(10)
C18 0.0177(11) 0.0229(12) 0.0133(10) 0.0025(9) 0.0052(9) -0.0006(9)
C19 0.0140(11) 0.0177(11) 0.0139(10) -0.0010(8) 0.0038(8) -0.0006(8)
O20 0.0175(8) 0.0190(8) 0.0128(7) -0.0012(6) 0.0034(6) 0.0016(6)
C21 0.0128(10) 0.0174(11) 0.0166(10) -0.0001(8) 0.0036(8) 0.0030(8)
N22 0.0155(9) 0.0186(10) 0.0164(9) 0.0001(7) 0.0039(7) -0.0005(8)
C23 0.0168(11) 0.0198(12) 0.0190(11) 0.0003(9) 0.0062(9) 0.0007(9)
C24 0.0149(11) 0.0215(12) 0.0205(11) 0.0001(9) 0.0064(9) -0.0007(9)
N25 0.0150(9) 0.0192(10) 0.0178(9) 0.0003(7) 0.0054(7) -0.0002(7)
C26 0.0168(11) 0.0282(13) 0.0165(11) -0.0009(9) 0.0015(9) -0.0030(9)
C27 0.0187(11) 0.0216(12) 0.0170(11) 0.0021(9) 0.0027(9) -0.0027(9)
C28 0.0193(12) 0.0257(13) 0.0416(15) -0.0034(11) 0.0085(11) 0.0038(10)
C29 0.0307(14) 0.0218(13) 0.0542(17) -0.0092(12) 0.0056(13) -0.0010(11)
C30 0.0235(13) 0.0275(14) 0.0398(14) -0.0023(12) 0.0058(11) -0.0102(11)
C31 0.0199(13) 0.0350(15) 0.0381(14) -0.0048(12) 0.0135(11) -0.0055(11)
C32 0.0228(12) 0.0233(13) 0.0278(12) -0.0051(10) 0.0107(10) -0.0033(10)
C33 0.0238(12) 0.0250(13) 0.0193(11) -0.0013(10) 0.0043(9) -0.0081(10)
C34 0.0272(14) 0.072(2) 0.0241(13) -0.0004(14) 0.0085(11) -0.0111(14)
C35 0.0390(18) 0.103(3) 0.0296(15) 0.0034(17) 0.0148(14) -0.0206(19)
C36 0.062(2) 0.066(2) 0.0241(14) 0.0104(14) 0.0126(14) -0.0252(18)
C37 0.0564(19) 0.0282(15) 0.0261(13) 0.0045(11) -0.0015(13) -0.0044(13)
C38 0.0382(15) 0.0226(13) 0.0260(13) 0.0012(10) 0.0056(11) -0.0013(11)
C39 0.0156(11) 0.0194(11) 0.0152(10) -0.0020(9) 0.0031(8) 0.0013(9)
C40 0.0219(12) 0.0200(12) 0.0191(11) -0.0009(9) 0.0052(9) 0.0017(9)
C41 0.0168(11) 0.0225(12) 0.0235(11) -0.0006(10) 0.0043(9) 0.0031(9)
C42 0.0269(13) 0.0242(13) 0.0215(12) -0.0023(10) 0.0015(10) -0.0060(10)
C43 0.0316(14) 0.0290(14) 0.0191(12) -0.0011(10) 0.0029(10) -0.0092(11)
O44 0.0768(17) 0.0507(13) 0.0212(10) 0.0012(9) 0.0059(10) -0.0259(12)
P1 0.0266(3) 0.0167(3) 0.0212(3) 0.0009(2) 0.0065(2) 0.0026(2)
F1 0.0697(12) 0.0286(9) 0.0384(9) 0.0107(7) 0.0140(8) 0.0222(8)
F2 0.0237(8) 0.0318(9) 0.1001(15) -0.0037(9) 0.0041(9) -0.0008(7)
F3 0.0619(11) 0.0389(10) 0.0309(8) -0.0104(7) 0.0062(8) 0.0174(8)
F4 0.0362(8) 0.0234(7) 0.0239(7) 0.0019(6) 0.0005(6) 0.0076(6)
F5 0.0377(10) 0.0274(9) 0.1220(17) -0.0002(10) 0.0337(11) -0.0049(8)
F6 0.0975(15) 0.0441(10) 0.0203(8) 0.0030(7) 0.0105(8) 0.0388(10)

loop_
_atom_type_symbol
_atom_type_description
_atom_type_scat_dispersion_real
_atom_type_scat_dispersion_imag
_atom_type_scat_source
C C 0.0033 0.0016 'International Tables Vol C Tables 4.2.6.8 and 6.1.1.4'
H H 0.0000 0.0000 'International Tables Vol C Tables 4.2.6.8 and 6.1.1.4'
N N 0.0061 0.0033 'International Tables Vol C Tables 4.2.6.8 and 6.1.1.4'
O O 0.0106 0.0060 'International Tables Vol C Tables 4.2.6.8 and 6.1.1.4'
F F 0.0171 0.0103 'International Tables Vol C Tables 4.2.6.8 and 6.1.1.4'
P P 0.1023 0.0942 'International Tables Vol C Tables 4.2.6.8 and 6.1.1.4'
S S 0.1246 0.1234 'International Tables Vol C Tables 4.2.6.8 and 6.1.1.4'
Cu Cu 0.3201 1.2651 'International Tables Vol C Tables 4.2.6.8 and 6.1.1.4'

loop_
_geom_angle_atom_site_label_1
_geom_angle_atom_site_label_2
_geom_angle_atom_site_label_3
_geom_angle
C43 Cu1 N25 122.90(9)
C43 Cu1 N1 132.84(10)
N25 Cu1 N1 90.67(7)
C43 Cu1 S1 118.81(9)
N25 Cu1 S1 93.37(6)
N1 Cu1 S1 87.33(5)
C42 S1 C39 105.13(10)
C42 S1 Cu1 102.71(8)
C39 S1 Cu1 102.43(7)
C5 N1 C2 106.98(17)
C5 N1 Cu1 116.89(14)
C2 N1 Cu1 134.83(14)
C3 C2 N1 109.06(19)
C3 C2 C6 128.5(2)
N1 C2 C6 122.39(18)
C2 C3 N4 106.40(18)
C2 C3 C12 130.6(2)
N4 C3 C12 122.89(19)
C5 N4 C3 107.27(17)
C5 N4 C18 130.11(18)
C3 N4 C18 122.50(17)
N1 C5 N4 110.27(18)
N1 C5 C19 123.77(18)
N4 C5 C19 125.90(18)
C7 C6 C11 118.9(2)
C7 C6 C2 120.8(2)
C11 C6 C2 120.25(19)
C8 C7 C6 120.6(2)
C8 C7 H7 119.7
C6 C7 H7 119.7
C9 C8 C7 120.1(2)
C9 C8 H8 119.9
C7 C8 H8 119.9
C8 C9 C10 119.7(2)
C8 C9 H9 120.1
C10 C9 H9 120.1
C9 C10 C11 120.6(2)
C9 C10 H10 119.7
C11 C10 H10 119.7
C10 C11 C6 120.0(2)
C10 C11 H11 120.0
C6 C11 H11 120.0
C13 C12 C17 119.4(2)
C13 C12 C3 119.5(2)
C17 C12 C3 121.1(2)
C14 C13 C12 120.7(2)
C14 C13 H13 119.7
C12 C13 H13 119.7
C13 C14 C15 119.6(2)
C13 C14 H14 120.2
C15 C14 H14 120.2
C16 C15 C14 120.1(2)
C16 C15 H15 120.0
C14 C15 H15 120.0
C15 C16 C17 120.5(2)
C15 C16 H16 119.7
C17 C16 H16 119.7
C16 C17 C12 119.7(2)
C16 C17 H17 120.2
C12 C17 H17 120.2
N4 C18 H18A 109.5
N4 C18 H18B 109.5
H18A C18 H18B 109.5
N4 C18 H18C 109.5
H18A C18 H18C 109.5
H18B C18 H18C 109.5
O20 C19 C5 110.53(16)
O20 C19 C21 110.04(17)
C5 C19 C21 111.22(17)
O20 C19 C39 105.02(16)
C5 C19 C39 110.74(17)
C21 C19 C39 109.11(16)
C19 O20 H20 109.5
N25 C21 N22 110.44(18)
N25 C21 C19 122.20(19)
N22 C21 C19 126.79(18)
C21 N22 C23 107.15(17)
C21 N22 C26 130.53(18)
C23 N22 C26 122.32(18)
C24 C23 N22 106.42(19)
C24 C23 C27 131.4(2)
N22 C23 C27 122.07(19)
C23 C24 N25 108.70(19)
C23 C24 C33 130.9(2)
N25 C24 C33 120.4(2)
C21 N25 C24 107.28(18)
C21 N25 Cu1 119.31(15)
C24 N25 Cu1 133.10(15)
N22 C26 H26A 109.5
N22 C26 H26B 109.5
H26A C26 H26B 109.5
N22 C26 H26C 109.5
H26A C26 H26C 109.5
H26B C26 H26C 109.5
C28 C27 C32 118.8(2)
C28 C27 C23 120.1(2)
C32 C27 C23 121.1(2)
C29 C28 C27 120.4(2)
C29 C28 H28 119.8
C27 C28 H28 119.8
C30 C29 C28 120.4(2)
C30 C29 H29 119.8
C28 C29 H29 119.8
C31 C30 C29 119.6(2)
C31 C30 H30 120.2
C29 C30 H30 120.2
C30 C31 C32 120.5(2)
C30 C31 H31 119.8
C32 C31 H31 119.8
C31 C32 C27 120.3(2)
C31 C32 H32 119.8
C27 C32 H32 119.8
C34 C33 C38 118.9(2)
C34 C33 C24 120.8(2)
C38 C33 C24 120.3(2)
C35 C34 C33 120.9(3)
C35 C34 H34 119.6
C33 C34 H34 119.6
C36 C35 C34 119.8(3)
C36 C35 H35 120.1
C34 C35 H35 120.1
C35 C36 C37 120.3(3)
C35 C36 H36 119.9
C37 C36 H36 119.9
C36 C37 C38 120.0(3)
C36 C37 H37 120.0
C38 C37 H37 120.0
C37 C38 C33 120.2(3)
C37 C38 H38 119.9
C33 C38 H38 119.9
C40 C39 C41 110.00(18)
C40 C39 C19 110.39(17)
C41 C39 C19 109.59(17)
C40 C39 S1 110.08(15)
C41 C39 S1 104.33(14)
C19 C39 S1 112.29(14)
C39 C40 H40A 109.5
C39 C40 H40B 109.5
H40A C40 H40B 109.5
C39 C40 H40C 109.5
H40A C40 H40C 109.5
H40B C40 H40C 109.5
C39 C41 H41A 109.5
C39 C41 H41B 109.5
H41A C41 H41B 109.5
C39 C41 H41C 109.5
H41A C41 H41C 109.5
H41B C41 H41C 109.5
S1 C42 H42A 109.5
S1 C42 H42B 109.5
H42A C42 H42B 109.5
S1 C42 H42C 109.5
H42A C42 H42C 109.5
H42B C42 H42C 109.5
O44 C43 Cu1 177.4(2)
F2 P1 F3 90.63(11)
F2 P1 F1 90.70(10)
F3 P1 F1 91.01(9)
F2 P1 F5 178.48(10)
F3 P1 F5 89.51(11)
F1 P1 F5 90.81(10)
F2 P1 F6 90.31(11)
F3 P1 F6 177.59(9)
F1 P1 F6 91.19(9)
F5 P1 F6 89.49(11)
F2 P1 F4 89.87(9)
F3 P1 F4 90.76(8)
F1 P1 F4 178.13(9)
F5 P1 F4 88.61(9)
F6 P1 F4 87.02(8)

loop_
_geom_bond_atom_site_label_1
_geom_bond_atom_site_label_2
_geom_bond_distance
Cu1 C43 1.811(2)
Cu1 N25 2.0005(19)
Cu1 N1 2.0259(17)
Cu1 S1 2.4392(7)
S1 C42 1.809(2)
S1 C39 1.850(2)
N1 C5 1.329(3)
N1 C2 1.382(3)
C2 C3 1.365(3)
C2 C6 1.476(3)
C3 N4 1.389(3)
C3 C12 1.480(3)
N4 C5 1.363(3)
N4 C18 1.472(3)
C5 C19 1.526(3)
C6 C7 1.392(3)
C6 C11 1.399(3)
C7 C8 1.389(3)
C7 H7 0.9500
C8 C9 1.383(3)
C8 H8 0.9500
C9 C10 1.384(3)
C9 H9 0.9500
C10 C11 1.385(3)
C10 H10 0.9500
C11 H11 0.9500
C12 C13 1.388(3)
C12 C17 1.394(3)
C13 C14 1.386(3)
C13 H13 0.9500
C14 C15 1.386(4)
C14 H14 0.9500
C15 C16 1.381(4)
C15 H15 0.9500
C16 C17 1.387(3)
C16 H16 0.9500
C17 H17 0.9500
C18 H18A 0.9800
C18 H18B 0.9800
C18 H18C 0.9800
C19 O20 1.411(2)
C19 C21 1.529(3)
C19 C39 1.595(3)
O20 H20 0.8400
C21 N25 1.322(3)
C21 N22 1.358(3)
N22 C23 1.392(3)
N22 C26 1.473(3)
C23 C24 1.364(3)
C23 C27 1.485(3)
C24 N25 1.382(3)
C24 C33 1.475(3)
C26 H26A 0.9800
C26 H26B 0.9800
C26 H26C 0.9800
C27 C28 1.390(3)
C27 C32 1.392(3)
C28 C29 1.384(4)
C28 H28 0.9500
C29 C30 1.380(4)
C29 H29 0.9500
C30 C31 1.378(4)
C30 H30 0.9500
C31 C32 1.386(3)
C31 H31 0.9500
C32 H32 0.9500
C33 C34 1.393(3)
C33 C38 1.396(3)
C34 C35 1.389(4)
C34 H34 0.9500
C35 C36 1.379(5)
C35 H35 0.9500
C36 C37 1.387(4)
C36 H36 0.9500
C37 C38 1.391(3)
C37 H37 0.9500
C38 H38 0.9500
C39 C40 1.527(3)
C39 C41 1.534(3)
C40 H40A 0.9800
C40 H40B 0.9800
C40 H40C 0.9800
C41 H41A 0.9800
C41 H41B 0.9800
C41 H41C 0.9800
C42 H42A 0.9800
C42 H42B 0.9800
C42 H42C 0.9800
C43 O44 1.123(3)
P1 F2 1.5742(17)
P1 F3 1.5749(15)
P1 F1 1.5837(16)
P1 F5 1.5914(18)
P1 F6 1.6018(16)
P1 F4 1.6167(14)

loop_
_geom_hbond_atom_site_label_D
_geom_hbond_atom_site_label_H
_geom_hbond_atom_site_label_A
_geom_hbond_distance_DH
_geom_hbond_distance_HA
_geom_hbond_distance_DA
_geom_hbond_angle_DHA
O20 H20 F4 0.84 2.10 2.880(2) 153.9
O20 H20 F6 0.84 2.27 2.997(2) 144.5

loop_
_geom_torsion_atom_site_label_1
_geom_torsion_atom_site_label_2
_geom_torsion_atom_site_label_3
_geom_torsion_atom_site_label_4
_geom_torsion
C43 Cu1 S1 C42 -85.56(12)
N25 Cu1 S1 C42 143.64(9)
N1 Cu1 S1 C42 53.13(9)
C43 Cu1 S1 C39 165.55(11)
N25 Cu1 S1 C39 34.75(9)
N1 Cu1 S1 C39 -55.76(9)
C43 Cu1 N1 C5 177.14(16)
N25 Cu1 N1 C5 -44.13(16)
S1 Cu1 N1 C5 49.21(15)
C43 Cu1 N1 C2 12.2(3)
N25 Cu1 N1 C2 150.9(2)
S1 Cu1 N1 C2 -115.7(2)
C5 N1 C2 C3 0.1(2)
Cu1 N1 C2 C3 166.12(16)
C5 N1 C2 C6 -179.9(2)
Cu1 N1 C2 C6 -13.9(3)
N1 C2 C3 N4 -1.0(2)
C6 C2 C3 N4 179.0(2)
N1 C2 C3 C12 -177.9(2)
C6 C2 C3 C12 2.0(4)
C2 C3 N4 C5 1.4(2)
C12 C3 N4 C5 178.7(2)
C2 C3 N4 C18 -174.94(19)
C12 C3 N4 C18 2.3(3)
C2 N1 C5 N4 0.8(2)
Cu1 N1 C5 N4 -168.10(13)
C2 N1 C5 C19 178.13(19)
Cu1 N1 C5 C19 9.2(3)
C3 N4 C5 N1 -1.4(2)
C18 N4 C5 N1 174.6(2)
C3 N4 C5 C19 -178.7(2)
C18 N4 C5 C19 -2.7(4)
C3 C2 C6 C7 -132.1(2)
N1 C2 C6 C7 47.9(3)
C3 C2 C6 C11 46.4(3)
N1 C2 C6 C11 -133.6(2)
C11 C6 C7 C8 1.6(3)
C2 C6 C7 C8 -179.8(2)
C6 C7 C8 C9 -0.2(3)
C7 C8 C9 C10 -1.4(3)
C8 C9 C10 C11 1.6(3)
C9 C10 C11 C6 -0.1(3)
C7 C6 C11 C10 -1.5(3)
C2 C6 C11 C10 179.9(2)
C2 C3 C12 C13 54.0(3)
N4 C3 C12 C13 -122.6(2)
C2 C3 C12 C17 -126.8(3)
N4 C3 C12 C17 56.6(3)
C17 C12 C13 C14 -1.1(4)
C3 C12 C13 C14 178.1(2)
C12 C13 C14 C15 -0.5(4)
C13 C14 C15 C16 1.7(4)
C14 C15 C16 C17 -1.3(4)
C15 C16 C17 C12 -0.3(4)
C13 C12 C17 C16 1.5(4)
C3 C12 C17 C16 -177.7(2)
N1 C5 C19 O20 165.97(19)
N4 C5 C19 O20 -17.1(3)
N1 C5 C19 C21 43.4(3)
N4 C5 C19 C21 -139.7(2)
N1 C5 C19 C39 -78.1(3)
N4 C5 C19 C39 98.8(2)
O20 C19 C21 N25 -173.67(18)
C5 C19 C21 N25 -50.8(3)
C39 C19 C21 N25 71.6(2)
O20 C19 C21 N22 15.8(3)
C5 C19 C21 N22 138.7(2)
C39 C19 C21 N22 -98.9(2)
N25 C21 N22 C23 -0.1(2)
C19 C21 N22 C23 171.4(2)
N25 C21 N22 C26 -179.7(2)
C19 C21 N22 C26 -8.2(4)
C21 N22 C23 C24 -0.2(2)
C26 N22 C23 C24 179.44(19)
C21 N22 C23 C27 176.2(2)
C26 N22 C23 C27 -4.2(3)
N22 C23 C24 N25 0.4(2)
C27 C23 C24 N25 -175.6(2)
N22 C23 C24 C33 179.5(2)
C27 C23 C24 C33 3.6(4)
N22 C21 N25 C24 0.3(2)
C19 C21 N25 C24 -171.59(19)
N22 C21 N25 Cu1 174.74(13)
C19 C21 N25 Cu1 2.8(3)
C23 C24 N25 C21 -0.4(2)
C33 C24 N25 C21 -179.7(2)
C23 C24 N25 Cu1 -173.77(16)
C33 C24 N25 Cu1 7.0(3)
C43 Cu1 N25 C21 -176.79(17)
N1 Cu1 N25 C21 38.38(17)
S1 Cu1 N25 C21 -48.98(16)
C43 Cu1 N25 C24 -4.1(2)
N1 Cu1 N25 C24 -148.9(2)
S1 Cu1 N25 C24 123.7(2)
C24 C23 C27 C28 103.3(3)
N22 C23 C27 C28 -72.1(3)
C24 C23 C27 C32 -77.7(3)
N22 C23 C27 C32 106.9(3)
C32 C27 C28 C29 0.5(4)
C23 C27 C28 C29 179.6(2)
C27 C28 C29 C30 0.4(4)
C28 C29 C30 C31 -1.1(4)
C29 C30 C31 C32 0.8(4)
C30 C31 C32 C27 0.2(4)
C28 C27 C32 C31 -0.8(4)
C23 C27 C32 C31 -179.9(2)
C23 C24 C33 C34 57.7(4)
N25 C24 C33 C34 -123.2(3)
C23 C24 C33 C38 -125.4(3)
N25 C24 C33 C38 53.6(3)
C38 C33 C34 C35 0.7(4)
C24 C33 C34 C35 177.5(3)
C33 C34 C35 C36 0.2(5)
C34 C35 C36 C37 -1.3(5)
C35 C36 C37 C38 1.6(5)
C36 C37 C38 C33 -0.7(4)
C34 C33 C38 C37 -0.4(4)
C24 C33 C38 C37 -177.3(2)
O20 C19 C39 C40 46.3(2)
C5 C19 C39 C40 -73.1(2)
C21 C19 C39 C40 164.18(18)
O20 C19 C39 C41 -75.1(2)
C5 C19 C39 C41 165.62(17)
C21 C19 C39 C41 42.9(2)
O20 C19 C39 S1 169.49(13)
C5 C19 C39 S1 50.2(2)
C21 C19 C39 S1 -72.58(19)
C42 S1 C39 C40 30.66(18)
Cu1 S1 C39 C40 137.70(14)
C42 S1 C39 C41 148.64(15)
Cu1 S1 C39 C41 -104.32(14)
C42 S1 C39 C19 -92.76(16)
Cu1 S1 C39 C19 14.28(15)
